data_7244562
loop_
_publ_author_name
'Herrera, Daniel'
'Peral, Daniel'
'Bay\'on, J. Carles'

_publ_section_title
;
 Preparation of carboxylic arylphosphines by hydrolysis of the
 trifluoromethyl group
;
_journal_issue 12
_journal_name_full 'RSC Advances'
_journal_page_first 7103
_journal_page_last 7114
_journal_paper_doi 10.1039/D2RA00420H
_journal_volume 12
_journal_year 2022
_chemical_formula_sum 'C45 H32 Cl2 F12 O5 P2 Pd'
_chemical_formula_weight 1119.94
_chemical_name_common 'bis(p-Miranphos)palladium(II) dichloride'
_space_group_crystal_system monoclinic
_space_group_IT_number 14
_space_group_name_Hall '-P 2ybc'
_space_group_name_H-M_alt 'P 1 21/c 1'
_atom_sites_solution_hydrogens geom
_audit_creation_method SHELXL-2014
_audit_update_record
;
2021-07-17 deposited with the CCDC.	2022-02-24 downloaded from the CCDC.
;
_cell_angle_alpha 90
_cell_angle_beta 97.1070(10)
_cell_angle_gamma 90
_cell_formula_units_Z 4
_cell_length_a 15.3938(7)
_cell_length_b 15.6175(8)
_cell_length_c 20.4211(10)
_cell_measurement_reflns_used 5981
_cell_measurement_temperature 293(2)
_cell_measurement_theta_max 26.185
_cell_measurement_theta_min 2.195
_cell_volume 4871.8(4)
_computing_structure_refinement 'SHELXL-2014 (Sheldrick, 2014)'
_diffrn_ambient_temperature 293(2)
_diffrn_detector_area_resol_mean 8.13
_diffrn_measured_fraction_theta_full 1.000
_diffrn_measured_fraction_theta_max 0.934
_diffrn_measurement_device_type 'Bruker SMART CCD area detector'
_diffrn_measurement_method '\f and \w scans'
_diffrn_radiation_type MoK\a
_diffrn_radiation_wavelength 0.71073
_diffrn_reflns_av_R_equivalents 0.0313
_diffrn_reflns_av_unetI/netI 0.0330
_diffrn_reflns_Laue_measured_fraction_full 1.000
_diffrn_reflns_Laue_measured_fraction_max 0.934
_diffrn_reflns_limit_h_max 20
_diffrn_reflns_limit_h_min -19
_diffrn_reflns_limit_k_max 20
_diffrn_reflns_limit_k_min -20
_diffrn_reflns_limit_l_max 26
_diffrn_reflns_limit_l_min -26
_diffrn_reflns_number 38513
_diffrn_reflns_point_group_measured_fraction_full 1.000
_diffrn_reflns_point_group_measured_fraction_max 0.934
_diffrn_reflns_theta_full 25.242
_diffrn_reflns_theta_max 28.804
_diffrn_reflns_theta_min 1.333
_diffrn_source 'fine-focus sealed tube'
_exptl_absorpt_coefficient_mu 0.645
_exptl_absorpt_correction_type multi-scan
_exptl_absorpt_process_details 'SADABS, 2.05'
_exptl_crystal_colour yellow
_exptl_crystal_density_diffrn 1.527
_exptl_crystal_description prism
_exptl_crystal_F_000 2240
_exptl_crystal_size_max 0.46
_exptl_crystal_size_mid 0.42
_exptl_crystal_size_min 0.39
_exptl_transmission_factor_max 1
_exptl_transmission_factor_min 0.862
_refine_diff_density_max 0.794
_refine_diff_density_min -0.444
_refine_diff_density_rms 0.069
_refine_ls_extinction_method none
_refine_ls_goodness_of_fit_ref 1.029
_refine_ls_hydrogen_treatment constr
_refine_ls_matrix_type full
_refine_ls_number_parameters 716
_refine_ls_number_reflns 11872
_refine_ls_number_restraints 315
_refine_ls_restrained_S_all 1.074
_refine_ls_R_factor_all 0.0709
_refine_ls_R_factor_gt 0.0475
_refine_ls_shift/su_max 0.010
_refine_ls_shift/su_mean 0.000
_refine_ls_structure_factor_coef Fsqd
_refine_ls_weighting_details 'w=1/[\s^2^(Fo^2^)+(0.0625P)^2^+2.6369P] where P=(Fo^2^+2Fc^2^)/3'
_refine_ls_weighting_scheme calc
_refine_ls_wR_factor_gt 0.1158
_refine_ls_wR_factor_ref 0.1288
_reflns_Friedel_coverage 0.000
_reflns_number_gt 8672
_reflns_number_total 11872
_reflns_threshold_expression 'I > 2\s(I)'
_cod_data_source_file d2ra00420h2.cif
_cod_data_source_block shelx
_cod_original_sg_symbol_H-M 'P 21/c'
_cod_database_code 7244562
_shelx_space_group_comment
;
The symmetry employed for this shelxl refinement is uniquely defined
by the following loop, which should always be used as a source of
symmetry information in preference to the above space-group names.
They are only intended as comments.
;
_shelxl_version_number 2014-3

loop_
_space_group_symop_operation_xyz
'x, y, z'
'-x, y+1/2, -z+1/2'
'-x, -y, -z'
'x, -y-1/2, z-1/2'

loop_
_atom_site_label
_atom_site_type_symbol
_atom_site_fract_x
_atom_site_fract_y
_atom_site_fract_z
_atom_site_U_iso_or_equiv
_atom_site_adp_type
_atom_site_occupancy
_atom_site_site_symmetry_order
_atom_site_calc_flag
_atom_site_refinement_flags_posn
_atom_site_refinement_flags_adp
_atom_site_refinement_flags_occupancy
_atom_site_disorder_assembly
_atom_site_disorder_group
O1S O -0.1138(3) 1.1025(2) 0.2190(2) 0.1492(18) Uani 1 1 d . . . . .
C1S C -0.1110(4) 1.1631(3) 0.2594(4) 0.118(2) Uani 1 1 d . . . . .
C3S C -0.1659(6) 1.1593(4) 0.3097(3) 0.170(3) Uani 1 1 d . . . . .
H1S H -0.1570 1.2094 0.3369 0.256 Uiso 1 1 calc R U . . .
H2S H -0.2259 1.1568 0.2902 0.256 Uiso 1 1 calc R U . . .
H3S H -0.1521 1.1092 0.3361 0.256 Uiso 1 1 calc R U . . .
C2S C -0.0717(5) 1.2440(4) 0.2421(5) 0.185(4) Uani 1 1 d . . . . .
H4S H -0.0738 1.2845 0.2772 0.277 Uiso 1 1 calc R U . . .
H5S H -0.0118 1.2345 0.2353 0.277 Uiso 1 1 calc R U . . .
H6S H -0.1036 1.2663 0.2023 0.277 Uiso 1 1 calc R U . . .
Pd1 Pd 0.35490(2) 0.96953(2) 0.22293(2) 0.04575(8) Uani 1 1 d . . . . .
Cl1 Cl 0.38091(6) 1.09698(5) 0.17527(5) 0.0703(2) Uani 1 1 d . . . . .
Cl2 Cl 0.31582(6) 0.83555(5) 0.25636(6) 0.0823(3) Uani 1 1 d . . . . .
P1 P 0.49723(5) 0.91843(5) 0.21911(4) 0.04937(18) Uani 1 1 d . . . . .
C11 C 0.5708(2) 0.9830(2) 0.17656(17) 0.0563(8) Uani 1 1 d . . . . .
C12 C 0.6077(3) 0.9521(3) 0.1225(2) 0.0778(11) Uani 1 1 d . . . . .
H12 H 0.5968 0.8959 0.1087 0.093 Uiso 1 1 calc R U . . .
C13 C 0.6606(3) 1.0038(3) 0.0888(2) 0.0910(13) Uani 1 1 d . . . . .
H13 H 0.6849 0.9822 0.0527 0.109 Uiso 1 1 calc R U . . .
C14 C 0.6768(3) 1.0864(3) 0.1087(2) 0.0797(11) Uani 1 1 d D . . . .
C15 C 0.6418(3) 1.1185(2) 0.1617(2) 0.0769(11) Uani 1 1 d . . . . .
H15 H 0.6535 1.1747 0.1752 0.092 Uiso 1 1 calc R U . . .
C16 C 0.5884(2) 1.0673(2) 0.19557(19) 0.0666(9) Uani 1 1 d . . . . .
H16 H 0.5642 1.0897 0.2314 0.080 Uiso 1 1 calc R U . . .
C17 C 0.7328(4) 1.1406(4) 0.0702(3) 0.1074(17) Uani 1 1 d D . . . .
F1A F 0.7086(4) 1.1402(4) 0.0064(3) 0.146(2) Uani 0.761(8) 1 d D U P A 1
F2A F 0.8145(3) 1.1126(4) 0.0731(3) 0.150(3) Uani 0.761(8) 1 d D U P A 1
F3A F 0.7371(5) 1.2197(4) 0.0885(4) 0.185(3) Uani 0.761(8) 1 d D U P A 1
F1B F 0.7659(7) 1.0898(10) 0.0250(5) 0.178(6) Uani 0.239(8) 1 d D U P A 2
F2B F 0.7977(7) 1.1727(8) 0.1096(8) 0.164(6) Uani 0.239(8) 1 d D U P A 2
F3B F 0.6847(12) 1.1994(7) 0.0412(5) 0.172(6) Uani 0.239(8) 1 d D U P A 2
C21 C 0.5571(2) 0.8949(2) 0.30030(15) 0.0540(7) Uani 1 1 d . . . . .
C22 C 0.5244(3) 0.8341(3) 0.3395(2) 0.0840(12) Uani 1 1 d . . . . .
H22 H 0.4703 0.8093 0.3255 0.101 Uiso 1 1 calc R U . . .
C23 C 0.5692(3) 0.8089(3) 0.3986(2) 0.0926(13) Uani 1 1 d . . . . .
H23 H 0.5459 0.7670 0.4237 0.111 Uiso 1 1 calc R U . . .
C24 C 0.6472(3) 0.8449(3) 0.42043(18) 0.0786(12) Uani 1 1 d D . . . .
C25 C 0.6808(3) 0.9067(3) 0.3835(2) 0.0918(13) Uani 1 1 d . . . . .
H25 H 0.7341 0.9322 0.3985 0.110 Uiso 1 1 calc R U . . .
C26 C 0.6352(2) 0.9317(3) 0.3231(2) 0.0763(10) Uani 1 1 d . . . . .
H26 H 0.6584 0.9739 0.2982 0.092 Uiso 1 1 calc R U . . .
C27 C 0.6991(4) 0.8154(4) 0.4830(3) 0.115(2) Uani 1 1 d D . . . .
F4A F 0.7074(10) 0.7355(6) 0.4878(6) 0.182(4) Uani 0.571(8) 1 d D U P B 1
F5A F 0.7854(5) 0.8431(8) 0.4888(4) 0.150(3) Uani 0.571(8) 1 d D U P B 1
F6A F 0.6735(5) 0.8537(8) 0.5346(3) 0.139(3) Uani 0.571(8) 1 d D U P B 1
F4B F 0.7589(8) 0.7614(11) 0.4704(6) 0.144(4) Uani 0.429(8) 1 d D U P B 2
F5B F 0.7363(12) 0.8743(9) 0.5182(6) 0.181(5) Uani 0.429(8) 1 d D U P B 2
F6B F 0.6484(6) 0.7646(9) 0.5198(4) 0.145(4) Uani 0.429(8) 1 d D U P B 2
C31 C 0.4940(2) 0.81652(18) 0.17580(15) 0.0516(7) Uani 1 1 d . . . . .
C32 C 0.5511(2) 0.7499(2) 0.19468(16) 0.0582(8) Uani 1 1 d . . . . .
H32 H 0.5918 0.7554 0.2321 0.070 Uiso 1 1 calc R U . . .
C33 C 0.5477(2) 0.6755(2) 0.15832(16) 0.0598(8) Uani 1 1 d . . . . .
H33 H 0.5860 0.6308 0.1713 0.072 Uiso 1 1 calc R U . . .
C34 C 0.4878(2) 0.66689(19) 0.10288(16) 0.0555(7) Uani 1 1 d . . . . .
C35 C 0.4296(3) 0.7326(2) 0.08417(19) 0.0746(11) Uani 1 1 d . . . . .
H35 H 0.3891 0.7269 0.0467 0.089 Uiso 1 1 calc R U . . .
C36 C 0.4319(2) 0.8065(2) 0.12132(18) 0.0720(10) Uani 1 1 d . . . . .
H36 H 0.3915 0.8498 0.1097 0.086 Uiso 1 1 calc R U . . .
C37 C 0.4883(2) 0.5902(2) 0.05982(18) 0.0633(9) Uani 1 1 d . . . . .
O2 O 0.44125(19) 0.58822(17) 0.00645(14) 0.0888(9) Uani 1 1 d . . . . .
O1 O 0.5406(2) 0.53007(15) 0.08127(14) 0.0858(9) Uani 1 1 d . . . . .
H1 H 0.5364 0.4904 0.0547 0.129 Uiso 1 1 calc R U . . .
P2 P 0.21422(5) 1.01443(4) 0.23522(4) 0.04423(17) Uani 1 1 d . . . . .
C41 C 0.1828(2) 0.97911(18) 0.31416(15) 0.0505(7) Uani 1 1 d . . . . .
C42 C 0.0972(3) 0.9661(3) 0.32454(19) 0.0736(10) Uani 1 1 d . . . . .
H42 H 0.0524 0.9744 0.2902 0.088 Uiso 1 1 calc R U . . .
C43 C 0.0773(3) 0.9405(3) 0.3859(2) 0.0883(12) Uani 1 1 d . . . . .
H43 H 0.0194 0.9314 0.3927 0.106 Uiso 1 1 calc R U . . .
C44 C 0.1435(3) 0.9285(3) 0.43683(18) 0.0796(11) Uani 1 1 d D . . . .
C45 C 0.2278(3) 0.9426(3) 0.42711(19) 0.0858(12) Uani 1 1 d . . . . .
H45 H 0.2723 0.9355 0.4618 0.103 Uiso 1 1 calc R U . . .
C46 C 0.2477(3) 0.9675(2) 0.36591(18) 0.0720(10) Uani 1 1 d . . . . .
H46 H 0.3059 0.9765 0.3596 0.086 Uiso 1 1 calc R U . . .
C47 C 0.1222(5) 0.8994(4) 0.5022(3) 0.119(2) Uani 1 1 d D . . . .
F7A F 0.0403(5) 0.8734(8) 0.5030(3) 0.179(3) Uani 0.656(8) 1 d D U P C 1
F8A F 0.1303(8) 0.9621(4) 0.5469(3) 0.157(3) Uani 0.656(8) 1 d D U P C 1
F9A F 0.1724(8) 0.8375(7) 0.5279(4) 0.181(4) Uani 0.656(8) 1 d D U P C 1
F7B F 0.1073(15) 0.8165(6) 0.5005(7) 0.168(5) Uani 0.344(8) 1 d D U P C 2
F8B F 0.0578(12) 0.9357(12) 0.5231(7) 0.171(5) Uani 0.344(8) 1 d D U P C 2
F9B F 0.1921(10) 0.9087(14) 0.5482(5) 0.164(5) Uani 0.344(8) 1 d D U P C 2
C51 C 0.1327(2) 0.97276(18) 0.17062(14) 0.0484(6) Uani 1 1 d . . . . .
C52 C 0.1552(2) 0.9085(2) 0.12979(16) 0.0613(8) Uani 1 1 d . . . . .
H52 H 0.2123 0.8880 0.1342 0.074 Uiso 1 1 calc R U . . .
C53 C 0.0933(3) 0.8743(2) 0.08230(18) 0.0748(10) Uani 1 1 d . . . . .
H53 H 0.1088 0.8310 0.0547 0.090 Uiso 1 1 calc R U . . .
C54 C 0.0089(3) 0.9041(2) 0.07566(18) 0.0715(10) Uani 1 1 d D . . . .
C55 C -0.0138(3) 0.9693(3) 0.1147(2) 0.0763(11) Uani 1 1 d . . . . .
H55 H -0.0710 0.9899 0.1097 0.092 Uiso 1 1 calc R U . . .
C56 C 0.0484(2) 1.0049(3) 0.16197(18) 0.0669(9) Uani 1 1 d . . . . .
H56 H 0.0334 1.0503 0.1878 0.080 Uiso 1 1 calc R U . . .
C57 C -0.0594(4) 0.8637(4) 0.0272(3) 0.1066(17) Uani 1 1 d D . . . .
F10A F -0.0273(4) 0.8382(5) -0.0281(2) 0.141(2) Uani 0.751(8) 1 d D U P D 1
F11A F -0.1247(4) 0.9113(5) 0.0074(4) 0.157(3) Uani 0.751(8) 1 d D U P D 1
F12A F -0.0858(5) 0.7904(5) 0.0508(3) 0.155(3) Uani 0.751(8) 1 d D U P D 1
F10B F -0.0496(12) 0.7935(12) 0.0064(12) 0.149(5) Uani 0.249(8) 1 d D U P D 2
F11B F -0.1402(9) 0.8570(14) 0.0571(7) 0.124(4) Uani 0.249(8) 1 d D U P D 2
F12B F -0.0921(15) 0.9174(15) -0.0180(9) 0.137(5) Uani 0.249(8) 1 d D U P D 2
C61 C 0.19505(19) 1.12954(18) 0.23545(15) 0.0472(6) Uani 1 1 d . . . . .
C62 C 0.1759(2) 1.1734(2) 0.17664(16) 0.0591(8) Uani 1 1 d . . . . .
H62 H 0.1719 1.1437 0.1369 0.071 Uiso 1 1 calc R U . . .
C63 C 0.1629(2) 1.2602(2) 0.17627(18) 0.0626(8) Uani 1 1 d . . . . .
H63 H 0.1486 1.2886 0.1364 0.075 Uiso 1 1 calc R U . . .
C64 C 0.1709(2) 1.3055(2) 0.23436(18) 0.0571(8) Uani 1 1 d . . . . .
C65 C 0.1928(2) 1.2637(2) 0.29277(18) 0.0636(9) Uani 1 1 d . . . . .
H65 H 0.2002 1.2945 0.3320 0.076 Uiso 1 1 calc R U . . .
C66 C 0.2039(2) 1.1754(2) 0.29392(16) 0.0587(8) Uani 1 1 d . . . . .
H66 H 0.2173 1.1471 0.3340 0.070 Uiso 1 1 calc R U . . .
C67 C 0.1550(2) 1.4004(2) 0.2318(2) 0.0682(9) Uani 1 1 d . . . . .
O4 O 0.1293(2) 1.43637(18) 0.18086(18) 0.1008(10) Uani 1 1 d . . . . .
O3 O 0.1744(3) 1.43959(19) 0.28711(17) 0.1095(11) Uani 1 1 d . . . . .
H3 H 0.1641 1.4908 0.2820 0.164 Uiso 1 1 calc R U . . .

loop_
_atom_site_aniso_label
_atom_site_aniso_U_11
_atom_site_aniso_U_22
_atom_site_aniso_U_33
_atom_site_aniso_U_23
_atom_site_aniso_U_13
_atom_site_aniso_U_12
O1S 0.212(5) 0.063(2) 0.191(4) -0.006(2) 0.095(4) -0.011(2)
C1S 0.116(4) 0.052(2) 0.193(6) -0.010(3) 0.051(4) 0.018(3)
C3S 0.297(11) 0.106(5) 0.121(5) 0.018(4) 0.077(6) 0.031(6)
C2S 0.144(6) 0.077(4) 0.350(12) -0.031(5) 0.099(7) -0.030(4)
Pd1 0.04438(13) 0.03289(11) 0.05905(15) -0.00449(9) 0.00273(9) 0.00257(8)
Cl1 0.0607(5) 0.0502(4) 0.1019(7) 0.0181(4) 0.0178(5) 0.0048(4)
Cl2 0.0701(6) 0.0422(4) 0.1363(9) 0.0172(5) 0.0193(6) 0.0038(4)
P1 0.0478(4) 0.0393(4) 0.0598(4) -0.0112(3) 0.0017(3) 0.0054(3)
C11 0.0487(17) 0.0523(18) 0.0668(19) -0.0056(15) 0.0030(14) 0.0045(14)
C12 0.089(3) 0.066(2) 0.082(3) -0.011(2) 0.026(2) 0.002(2)
C13 0.102(3) 0.092(3) 0.085(3) 0.001(2) 0.035(3) 0.001(3)
C14 0.069(2) 0.079(3) 0.091(3) 0.019(2) 0.011(2) 0.001(2)
C15 0.064(2) 0.056(2) 0.109(3) 0.002(2) 0.002(2) -0.0033(17)
C16 0.058(2) 0.0565(19) 0.085(2) -0.0119(18) 0.0101(18) 0.0005(16)
C17 0.098(4) 0.110(4) 0.113(4) 0.036(4) 0.007(3) -0.009(3)
F1A 0.145(4) 0.172(5) 0.121(4) 0.070(3) 0.015(3) -0.009(4)
F2A 0.086(3) 0.194(6) 0.174(5) 0.078(4) 0.029(3) -0.001(3)
F3A 0.260(8) 0.099(4) 0.221(7) -0.002(4) 0.132(6) -0.062(4)
F1B 0.165(12) 0.207(12) 0.178(12) 0.047(11) 0.085(10) -0.020(11)
F2B 0.148(12) 0.162(13) 0.186(12) 0.039(11) 0.042(10) -0.063(10)
F3B 0.199(12) 0.149(12) 0.166(12) 0.087(10) 0.019(11) -0.023(10)
C21 0.0503(17) 0.0495(17) 0.0608(18) -0.0166(14) 0.0014(14) 0.0102(13)
C22 0.089(3) 0.084(3) 0.073(2) 0.007(2) -0.012(2) -0.016(2)
C23 0.111(4) 0.091(3) 0.071(3) 0.005(2) -0.006(2) -0.001(3)
C24 0.084(3) 0.087(3) 0.062(2) -0.015(2) -0.004(2) 0.031(2)
C25 0.061(2) 0.124(4) 0.084(3) -0.009(3) -0.015(2) 0.005(2)
C26 0.058(2) 0.092(3) 0.076(2) 0.000(2) -0.0036(18) -0.002(2)
C27 0.119(5) 0.135(5) 0.082(3) -0.013(4) -0.020(3) 0.054(4)
F4A 0.196(10) 0.164(7) 0.166(8) 0.034(6) -0.060(7) 0.048(7)
F5A 0.099(5) 0.228(8) 0.111(5) 0.008(5) -0.033(3) 0.047(5)
F6A 0.117(5) 0.234(8) 0.063(3) -0.013(4) -0.003(3) 0.047(6)
F4B 0.120(7) 0.198(9) 0.109(6) 0.026(6) 0.001(5) 0.088(7)
F5B 0.188(10) 0.216(9) 0.117(7) -0.031(7) -0.065(7) 0.024(9)
F6B 0.135(7) 0.212(9) 0.086(5) 0.068(6) 0.005(5) 0.038(7)
C31 0.0526(17) 0.0410(15) 0.0598(17) -0.0124(13) 0.0011(13) 0.0079(13)
C32 0.0572(19) 0.0517(17) 0.0616(18) -0.0129(14) -0.0087(14) 0.0128(14)
C33 0.065(2) 0.0461(16) 0.0644(19) -0.0102(14) -0.0069(15) 0.0183(15)
C34 0.0566(18) 0.0435(16) 0.0644(19) -0.0124(14) 0.0000(14) 0.0065(13)
C35 0.073(2) 0.064(2) 0.079(2) -0.0252(18) -0.0224(19) 0.0189(18)
C36 0.072(2) 0.0557(19) 0.081(2) -0.0210(17) -0.0209(18) 0.0261(17)
C37 0.063(2) 0.0489(18) 0.074(2) -0.0178(16) -0.0051(17) 0.0082(15)
O2 0.101(2) 0.0701(17) 0.0860(18) -0.0353(14) -0.0254(16) 0.0272(15)
O1 0.102(2) 0.0531(14) 0.0944(19) -0.0313(13) -0.0210(16) 0.0257(13)
P2 0.0443(4) 0.0373(4) 0.0502(4) -0.0041(3) 0.0020(3) 0.0018(3)
C41 0.0539(18) 0.0425(15) 0.0543(17) -0.0032(13) 0.0035(13) -0.0015(13)
C42 0.062(2) 0.095(3) 0.064(2) 0.003(2) 0.0094(17) -0.006(2)
C43 0.080(3) 0.112(3) 0.077(3) 0.003(2) 0.026(2) -0.018(3)
C44 0.109(3) 0.070(2) 0.062(2) 0.0019(19) 0.020(2) -0.011(2)
C45 0.095(3) 0.100(3) 0.059(2) 0.012(2) -0.004(2) -0.004(3)
C46 0.066(2) 0.086(3) 0.061(2) 0.0093(19) -0.0037(16) -0.0094(19)
C47 0.161(6) 0.121(5) 0.078(3) 0.024(3) 0.024(4) -0.017(5)
F7A 0.237(7) 0.188(8) 0.128(5) 0.018(5) 0.085(5) -0.086(6)
F8A 0.258(9) 0.145(6) 0.080(3) -0.024(3) 0.070(5) -0.037(6)
F9A 0.295(10) 0.150(7) 0.107(5) 0.059(5) 0.064(6) 0.043(7)
F7B 0.289(13) 0.103(7) 0.124(8) 0.038(6) 0.078(9) -0.039(9)
F8B 0.270(11) 0.149(10) 0.114(8) 0.008(7) 0.106(8) 0.006(9)
F9B 0.239(12) 0.175(12) 0.081(6) 0.020(8) 0.032(8) -0.041(10)
C51 0.0499(16) 0.0454(15) 0.0489(15) -0.0030(12) 0.0030(12) -0.0009(13)
C52 0.064(2) 0.0540(18) 0.064(2) -0.0123(15) 0.0023(16) 0.0018(15)
C53 0.094(3) 0.062(2) 0.066(2) -0.0183(18) 0.001(2) -0.010(2)
C54 0.080(3) 0.067(2) 0.062(2) -0.0024(18) -0.0118(18) -0.017(2)
C55 0.055(2) 0.089(3) 0.080(2) -0.004(2) -0.0113(18) 0.0010(19)
C56 0.057(2) 0.073(2) 0.068(2) -0.0135(18) -0.0035(16) 0.0076(17)
C57 0.114(4) 0.104(4) 0.090(4) -0.009(3) -0.035(3) -0.029(3)
F10A 0.169(4) 0.164(5) 0.079(3) -0.039(3) -0.031(3) -0.031(4)
F11A 0.114(5) 0.180(5) 0.155(7) -0.036(5) -0.067(4) -0.002(4)
F12A 0.167(6) 0.153(5) 0.132(4) -0.003(4) -0.027(4) -0.099(4)
F10B 0.157(9) 0.157(9) 0.123(9) -0.057(9) -0.030(8) -0.040(8)
F11B 0.098(7) 0.170(9) 0.098(7) -0.030(8) -0.011(6) -0.066(7)
F12B 0.145(10) 0.168(9) 0.083(8) 0.005(7) -0.039(7) -0.041(8)
C61 0.0447(16) 0.0390(14) 0.0577(17) -0.0049(12) 0.0056(12) 0.0040(12)
C62 0.072(2) 0.0482(17) 0.0561(18) -0.0033(14) 0.0039(15) 0.0061(15)
C63 0.071(2) 0.0460(17) 0.070(2) 0.0039(15) 0.0057(17) 0.0076(15)
C64 0.0464(17) 0.0443(16) 0.081(2) -0.0036(16) 0.0110(15) 0.0008(13)
C65 0.069(2) 0.0495(18) 0.072(2) -0.0182(16) 0.0054(17) 0.0009(16)
C66 0.069(2) 0.0483(17) 0.0572(18) -0.0077(14) -0.0003(15) 0.0027(15)
C67 0.054(2) 0.0477(18) 0.104(3) -0.008(2) 0.0115(19) 0.0027(15)
O4 0.130(3) 0.0495(15) 0.117(2) 0.0072(16) -0.005(2) 0.0192(16)
O3 0.167(3) 0.0469(15) 0.112(2) -0.0139(16) 0.005(2) 0.0136(18)

loop_
_atom_type_symbol
_atom_type_description
_atom_type_scat_dispersion_real
_atom_type_scat_dispersion_imag
_atom_type_scat_source
C C 0.0033 0.0016 'International Tables Vol C Tables 4.2.6.8 and 6.1.1.4'
H H 0.0000 0.0000 'International Tables Vol C Tables 4.2.6.8 and 6.1.1.4'
Cl Cl 0.1484 0.1585 'International Tables Vol C Tables 4.2.6.8 and 6.1.1.4'
F F 0.0171 0.0103 'International Tables Vol C Tables 4.2.6.8 and 6.1.1.4'
O O 0.0106 0.0060 'International Tables Vol C Tables 4.2.6.8 and 6.1.1.4'
P P 0.1023 0.0942 'International Tables Vol C Tables 4.2.6.8 and 6.1.1.4'
Pd Pd -0.9988 1.0072 'International Tables Vol C Tables 4.2.6.8 and 6.1.1.4'

loop_
_geom_angle_atom_site_label_1
_geom_angle_atom_site_label_2
_geom_angle_atom_site_label_3
_geom_angle
_geom_angle_site_symmetry_1
_geom_angle_site_symmetry_3
_geom_angle_publ_flag
O1S C1S C3S 118.3(6) . . ?
O1S C1S C2S 118.3(6) . . ?
C3S C1S C2S 121.0(5) . . ?
Cl1 Pd1 Cl2 171.33(4) . . ?
Cl1 Pd1 P2 89.88(3) . . ?
Cl2 Pd1 P2 87.76(3) . . ?
Cl1 Pd1 P1 93.96(3) . . ?
Cl2 Pd1 P1 88.85(3) . . ?
P2 Pd1 P1 175.18(3) . . ?
C11 P1 C31 103.58(15) . . ?
C11 P1 C21 105.69(15) . . ?
C31 P1 C21 104.20(14) . . ?
C11 P1 Pd1 117.89(11) . . ?
C31 P1 Pd1 110.17(10) . . ?
C21 P1 Pd1 113.98(10) . . ?
C16 C11 C12 117.8(3) . . ?
C16 C11 P1 120.3(3) . . ?
C12 C11 P1 121.8(3) . . ?
C13 C12 C11 120.9(4) . . ?
C14 C13 C12 119.9(4) . . ?
C15 C14 C13 120.5(4) . . ?
C15 C14 C17 121.3(4) . . ?
C13 C14 C17 118.3(4) . . ?
C14 C15 C16 119.9(4) . . ?
C11 C16 C15 120.9(4) . . ?
F3B C17 F2B 111.4(8) . . ?
F3A C17 F1A 106.8(6) . . ?
F3A C17 F2A 106.8(6) . . ?
F1A C17 F2A 101.2(6) . . ?
F3B C17 F1B 110.4(7) . . ?
F2B C17 F1B 108.6(7) . . ?
F3B C17 C14 108.1(9) . . ?
F3A C17 C14 113.6(5) . . ?
F2B C17 C14 109.9(9) . . ?
F1A C17 C14 114.1(5) . . ?
F2A C17 C14 113.2(5) . . ?
F1B C17 C14 108.3(8) . . ?
C26 C21 C22 117.6(3) . . ?
C26 C21 P1 123.3(3) . . ?
C22 C21 P1 119.0(3) . . ?
C23 C22 C21 121.9(4) . . ?
C24 C23 C22 120.1(5) . . ?
C23 C24 C25 119.6(4) . . ?
C23 C24 C27 120.9(5) . . ?
C25 C24 C27 119.4(5) . . ?
C24 C25 C26 120.1(4) . . ?
C21 C26 C25 120.6(4) . . ?
F5B C27 F4B 107.7(11) . . ?
F4A C27 F6A 115.3(10) . . ?
F4A C27 F5A 102.4(8) . . ?
F6A C27 F5A 99.7(7) . . ?
F5B C27 F6B 110.7(10) . . ?
F4B C27 F6B 101.2(10) . . ?
F4A C27 C24 114.3(6) . . ?
F5B C27 C24 114.9(8) . . ?
F4B C27 C24 110.4(6) . . ?
F6A C27 C24 111.4(5) . . ?
F5A C27 C24 112.5(6) . . ?
F6B C27 C24 111.1(6) . . ?
C36 C31 C32 119.3(3) . . ?
C36 C31 P1 117.7(2) . . ?
C32 C31 P1 122.9(2) . . ?
C33 C32 C31 120.2(3) . . ?
C34 C33 C32 120.2(3) . . ?
C33 C34 C35 120.0(3) . . ?
C33 C34 C37 120.9(3) . . ?
C35 C34 C37 119.0(3) . . ?
C36 C35 C34 119.8(3) . . ?
C35 C36 C31 120.4(3) . . ?
O2 C37 O1 124.1(3) . . ?
O2 C37 C34 119.9(3) . . ?
O1 C37 C34 116.0(3) . . ?
C61 P2 C41 103.61(14) . . ?
C61 P2 C51 104.87(13) . . ?
C41 P2 C51 107.28(14) . . ?
C61 P2 Pd1 116.89(10) . . ?
C41 P2 Pd1 110.95(10) . . ?
C51 P2 Pd1 112.45(10) . . ?
C46 C41 C42 118.8(3) . . ?
C46 C41 P2 118.2(3) . . ?
C42 C41 P2 123.0(3) . . ?
C41 C42 C43 120.3(4) . . ?
C44 C43 C42 119.9(4) . . ?
C45 C44 C43 120.0(4) . . ?
C45 C44 C47 120.2(5) . . ?
C43 C44 C47 119.8(5) . . ?
C44 C45 C46 120.2(4) . . ?
C41 C46 C45 120.8(4) . . ?
F8B C47 F7B 108.0(8) . . ?
F9A C47 F7A 106.5(6) . . ?
F9A C47 F8A 105.6(6) . . ?
F7A C47 F8A 102.9(6) . . ?
F8B C47 F9B 108.0(7) . . ?
F7B C47 F9B 104.3(8) . . ?
F8B C47 C44 115.9(8) . . ?
F9A C47 C44 113.8(6) . . ?
F7B C47 C44 109.6(7) . . ?
F7A C47 C44 114.8(6) . . ?
F8A C47 C44 112.2(5) . . ?
F9B C47 C44 110.4(7) . . ?
C52 C51 C56 119.4(3) . . ?
C52 C51 P2 119.7(2) . . ?
C56 C51 P2 120.9(2) . . ?
C51 C52 C53 120.2(3) . . ?
C54 C53 C52 120.2(3) . . ?
C55 C54 C53 120.2(3) . . ?
C55 C54 C57 119.5(4) . . ?
C53 C54 C57 120.3(4) . . ?
C54 C55 C56 119.9(4) . . ?
C51 C56 C55 120.0(3) . . ?
F10B C57 F12B 113.2(12) . . ?
F11A C57 F12A 110.7(6) . . ?
F11A C57 F10A 105.2(6) . . ?
F12A C57 F10A 102.1(6) . . ?
F10B C57 F11B 103.7(12) . . ?
F12B C57 F11B 94.0(11) . . ?
F10B C57 C54 121.0(10) . . ?
F11A C57 C54 115.3(6) . . ?
F12B C57 C54 112.2(11) . . ?
F12A C57 C54 110.3(4) . . ?
F10A C57 C54 112.3(5) . . ?
F11B C57 C54 108.7(6) . . ?
C62 C61 C66 118.7(3) . . ?
C62 C61 P2 120.3(2) . . ?
C66 C61 P2 120.9(2) . . ?
C63 C62 C61 120.7(3) . . ?
C62 C63 C64 120.5(3) . . ?
C65 C64 C63 119.5(3) . . ?
C65 C64 C67 121.7(3) . . ?
C63 C64 C67 118.8(3) . . ?
C64 C65 C66 120.4(3) . . ?
C61 C66 C65 120.0(3) . . ?
O4 C67 O3 123.5(4) . . ?
O4 C67 C64 121.7(4) . . ?
O3 C67 C64 114.8(4) . . ?

loop_
_geom_bond_atom_site_label_1
_geom_bond_atom_site_label_2
_geom_bond_distance
_geom_bond_site_symmetry_2
_geom_bond_publ_flag
O1S C1S 1.252(7) . ?
C1S C3S 1.410(8) . ?
C1S C2S 1.464(8) . ?
Pd1 Cl1 2.2728(8) . ?
Pd1 Cl2 2.3039(9) . ?
Pd1 P2 2.3192(8) . ?
Pd1 P1 2.3422(8) . ?
P1 C11 1.816(3) . ?
P1 C31 1.818(3) . ?
P1 C21 1.832(3) . ?
C11 C16 1.389(5) . ?
C11 C12 1.389(5) . ?
C12 C13 1.387(6) . ?
C13 C14 1.367(6) . ?
C14 C15 1.364(6) . ?
C14 C17 1.498(6) . ?
C15 C16 1.391(5) . ?
C17 F3B 1.279(13) . ?
C17 F3A 1.291(7) . ?
C17 F2B 1.304(13) . ?
C17 F1A 1.310(7) . ?
C17 F2A 1.326(7) . ?
C17 F1B 1.363(12) . ?
C21 C26 1.361(5) . ?
C21 C22 1.378(5) . ?
C22 C23 1.372(6) . ?
C23 C24 1.350(6) . ?
C24 C25 1.366(6) . ?
C24 C27 1.493(6) . ?
C25 C26 1.398(6) . ?
C27 F4A 1.257(10) . ?
C27 F5B 1.260(11) . ?
C27 F4B 1.297(11) . ?
C27 F6A 1.314(8) . ?
C27 F5A 1.388(10) . ?
C27 F6B 1.397(10) . ?
C31 C36 1.383(4) . ?
C31 C32 1.386(4) . ?
C32 C33 1.376(4) . ?
C33 C34 1.375(4) . ?
C34 C35 1.384(5) . ?
C34 C37 1.487(4) . ?
C35 C36 1.379(5) . ?
C37 O2 1.232(4) . ?
C37 O1 1.278(4) . ?
P2 C61 1.822(3) . ?
P2 C41 1.825(3) . ?
P2 C51 1.825(3) . ?
C41 C46 1.374(5) . ?
C41 C42 1.376(5) . ?
C42 C43 1.386(5) . ?
C43 C44 1.375(6) . ?
C44 C45 1.355(6) . ?
C44 C47 1.485(6) . ?
C45 C46 1.379(5) . ?
C47 F8B 1.262(11) . ?
C47 F9A 1.307(8) . ?
C47 F7B 1.315(10) . ?
C47 F7A 1.327(8) . ?
C47 F8A 1.333(7) . ?
C47 F9B 1.345(11) . ?
C51 C52 1.376(4) . ?
C51 C56 1.382(5) . ?
C52 C53 1.380(5) . ?
C53 C54 1.370(6) . ?
C54 C55 1.366(6) . ?
C54 C57 1.492(5) . ?
C55 C56 1.389(5) . ?
C57 F10B 1.192(14) . ?
C57 F11A 1.275(8) . ?
C57 F12B 1.301(17) . ?
C57 F12A 1.326(7) . ?
C57 F10A 1.348(8) . ?
C57 F11B 1.455(13) . ?
C61 C62 1.382(4) . ?
C61 C66 1.384(4) . ?
C62 C63 1.369(4) . ?
C63 C64 1.374(5) . ?
C64 C65 1.365(5) . ?
C64 C67 1.501(5) . ?
C65 C66 1.390(4) . ?
C67 O4 1.205(5) . ?
C67 O3 1.287(5) . ?

loop_
_geom_hbond_atom_site_label_D
_geom_hbond_atom_site_label_H
_geom_hbond_atom_site_label_A
_geom_hbond_distance_DH
_geom_hbond_distance_HA
_geom_hbond_distance_DA
_geom_hbond_angle_DHA
_geom_hbond_site_symmetry_A
O1 H1 O2 0.82 1.82 2.612(3) 163.7 3_665
O3 H3 O1S 0.82 1.91 2.708(5) 164.9 2
